data_7706583
loop_
_publ_author_name
'Schlachter, Adrien'
'Juvenal, Frank'
'Kinghat Tangou, Rodolphe'
'Khatyr, Abderrahim'
'Guyon, Fabrice'
'Karsenti, Paul-Ludovic'
'Strohmann, Carsten'
'Kubicki, Marek M.'
'Rousselin, Yoann'
'Harvey, Pierre D.'
'Knorr, Michael'

_publ_section_title
;
 2-Azabutadiene complexes of rhenium(I): <i>S</i>,<i>N</i>-chelated
 species with photophysical properties heavily governed by the ligand
 hidden traits.
;
_journal_issue 8
_journal_name_full 'Dalton transactions (Cambridge, England : 2003)'
_journal_page_first 2945
_journal_page_last 2963
_journal_paper_doi 10.1039/d0dt04183a
_journal_volume 50
_journal_year 2021
_chemical_formula_moiety 'C32 H23 Cl3 N O3 Re S2'
_chemical_formula_sum 'C32 H23 Cl3 N O3 Re S2'
_chemical_formula_weight 826.18
_space_group_IT_number 14
_space_group_name_Hall '-P 2yn'
_space_group_name_H-M_alt 'P 1 21/n 1'
_symmetry_cell_setting monoclinic
_symmetry_space_group_name_Hall '-P 2yn'
_symmetry_space_group_name_H-M 'P 1 21/n 1'
_atom_sites_solution_hydrogens geom
_atom_sites_solution_primary direct
_atom_sites_solution_secondary difmap
_audit_creation_method SHELXL-97
_audit_update_record
;
2020-06-05 deposited with the CCDC.	2021-02-01 downloaded from the CCDC.
;
_cell_angle_alpha 90.00
_cell_angle_beta 95.357(2)
_cell_angle_gamma 90.00
_cell_formula_units_Z 4
_cell_length_a 18.0038(5)
_cell_length_b 9.5728(3)
_cell_length_c 18.2867(6)
_cell_measurement_reflns_used 7021
_cell_measurement_temperature 115(2)
_cell_measurement_theta_max 27.485
_cell_measurement_theta_min 0.998
_cell_volume 3137.89(17)
_computing_cell_refinement 'HKL Scalepack (Otwinowski & Minor 1997)'
_computing_data_collection 'Collect (Bruker AXS BV, 1997-2004)'
_computing_data_reduction 'HKL Denzo and Scalepack (Otwinowski & Minor 1997)'
_computing_molecular_graphics 'ORTEP3 (Farrugia,1997)'
_computing_publication_material 'WinGX publication routines (Farrugia, 1999)'
_computing_structure_refinement 'SHELXL-97 (Sheldrick, 1997)'
_computing_structure_solution 'SIR92 (Altomare et al., 1993)'
_diffrn_ambient_temperature 115(2)
_diffrn_measured_fraction_theta_full 0.999
_diffrn_measured_fraction_theta_max 0.999
_diffrn_measurement_device_type 'Nonius Kappa APEX-II'
_diffrn_measurement_method CCD
_diffrn_radiation_monochromator graphite
_diffrn_radiation_source 'fine-focus sealed tube'
_diffrn_radiation_type MoK\a
_diffrn_radiation_wavelength 0.71073
_diffrn_reflns_av_R_equivalents 0.0723
_diffrn_reflns_av_sigmaI/netI 0.0610
_diffrn_reflns_limit_h_max 23
_diffrn_reflns_limit_h_min -22
_diffrn_reflns_limit_k_max 12
_diffrn_reflns_limit_k_min -11
_diffrn_reflns_limit_l_max 23
_diffrn_reflns_limit_l_min -23
_diffrn_reflns_number 24635
_diffrn_reflns_theta_full 27.48
_diffrn_reflns_theta_max 27.48
_diffrn_reflns_theta_min 1.52
_exptl_absorpt_coefficient_mu 4.296
_exptl_absorpt_correction_T_max 0.8078
_exptl_absorpt_correction_T_min 0.6029
_exptl_absorpt_correction_type multi-scan
_exptl_absorpt_process_details 'Blessing, R. (1995) Acta Crystallogr., A51, 33-38'
_exptl_crystal_colour orange
_exptl_crystal_density_diffrn 1.749
_exptl_crystal_density_method 'not measured'
_exptl_crystal_description Plate
_exptl_crystal_F_000 1616
_exptl_crystal_size_max 0.15
_exptl_crystal_size_mid 0.07
_exptl_crystal_size_min 0.04
_refine_diff_density_max 1.084
_refine_diff_density_min -1.214
_refine_diff_density_rms 0.185
_refine_ls_extinction_method none
_refine_ls_goodness_of_fit_ref 1.103
_refine_ls_hydrogen_treatment noref
_refine_ls_matrix_type full
_refine_ls_number_constraints 0
_refine_ls_number_parameters 381
_refine_ls_number_reflns 7192
_refine_ls_number_restraints 0
_refine_ls_restrained_S_all 1.103
_refine_ls_R_factor_all 0.0644
_refine_ls_R_factor_gt 0.0465
_refine_ls_shift/su_max 0.001
_refine_ls_shift/su_mean 0.000
_refine_ls_structure_factor_coef Fsqd
_refine_ls_weighting_details 'calc w=1/[\s^2^(Fo^2^)+(0.0000P)^2^+27.6898P] where P=(Fo^2^+2Fc^2^)/3'
_refine_ls_weighting_scheme calc
_refine_ls_wR_factor_gt 0.0844
_refine_ls_wR_factor_ref 0.0920
_reflns_number_gt 5855
_reflns_number_total 7192
_reflns_threshold_expression >2sigma(I)
_cod_data_source_file d0dt04183a2.cif
_cod_data_source_block 09rod255
_cod_depositor_comments 'Adding full bibliography for 7706579--7706589.cif.'
_cod_original_sg_symbol_H-M 'P 21/n'
_cod_database_code 7706583

loop_
_symmetry_equiv_pos_as_xyz
'x, y, z'
'-x+1/2, y+1/2, -z+1/2'
'-x, -y, -z'
'x-1/2, -y-1/2, z-1/2'

loop_
_atom_site_label
_atom_site_type_symbol
_atom_site_fract_x
_atom_site_fract_y
_atom_site_fract_z
_atom_site_U_iso_or_equiv
_atom_site_adp_type
_atom_site_occupancy
_atom_site_symmetry_multiplicity
_atom_site_calc_flag
_atom_site_refinement_flags
_atom_site_disorder_assembly
_atom_site_disorder_group
C1 C 0.4576(3) 0.3634(7) 0.7453(3) 0.0213(14) Uani 1 1 d . . .
C2 C 0.4631(3) 0.1155(7) 0.8171(3) 0.0186(13) Uani 1 1 d . . .
C3 C 0.3960(4) 0.1463(7) 0.6806(3) 0.0216(14) Uani 1 1 d . . .
C4 C 0.6495(4) 0.2738(8) 1.1108(3) 0.0282(17) Uani 1 1 d . . .
H4A H 0.7020 0.2887 1.1283 0.042 Uiso 1 1 calc R . .
H4B H 0.6319 0.1871 1.1319 0.042 Uiso 1 1 calc R . .
H4C H 0.6196 0.3524 1.1261 0.042 Uiso 1 1 calc R . .
C5 C 0.6416(3) 0.2632(8) 1.0286(3) 0.0211(14) Uani 1 1 d . . .
C6 C 0.6312(3) 0.1346(8) 0.9940(3) 0.0218(14) Uani 1 1 d . . .
H6 H 0.6279 0.0529 1.0231 0.026 Uiso 1 1 calc R . .
C7 C 0.6256(3) 0.1226(7) 0.9180(3) 0.0183(13) Uani 1 1 d . . .
H7 H 0.6169 0.0343 0.8950 0.022 Uiso 1 1 calc R . .
C8 C 0.6328(3) 0.2420(7) 0.8764(3) 0.0154(12) Uani 1 1 d . . .
C9 C 0.6439(3) 0.3718(7) 0.9090(3) 0.0201(13) Uani 1 1 d . . .
H9 H 0.6487 0.4533 0.8802 0.024 Uiso 1 1 calc R . .
C10 C 0.6478(3) 0.3791(7) 0.9855(3) 0.0212(14) Uani 1 1 d . . .
H10 H 0.6550 0.4676 1.0086 0.025 Uiso 1 1 calc R . .
C11 C 0.9429(3) 0.2798(8) 0.5504(3) 0.0236(15) Uani 1 1 d . . .
H11A H 0.9100 0.3133 0.5084 0.035 Uiso 1 1 calc R . .
H11B H 0.9717 0.1996 0.5354 0.035 Uiso 1 1 calc R . .
H11C H 0.9770 0.3547 0.5680 0.035 Uiso 1 1 calc R . .
C12 C 0.8963(3) 0.2360(7) 0.6115(3) 0.0202(13) Uani 1 1 d . . .
C13 C 0.9299(3) 0.1715(7) 0.6749(3) 0.0187(13) Uani 1 1 d . . .
H13 H 0.9826 0.1621 0.6814 0.022 Uiso 1 1 calc R . .
C14 C 0.8871(3) 0.1214(7) 0.7283(3) 0.0181(13) Uani 1 1 d . . .
H14 H 0.9108 0.0773 0.7707 0.022 Uiso 1 1 calc R . .
C15 C 0.8099(3) 0.1346(6) 0.7207(3) 0.0137(12) Uani 1 1 d . . .
C16 C 0.7756(3) 0.2008(7) 0.6583(3) 0.0175(13) Uani 1 1 d . . .
H16 H 0.7230 0.2111 0.6523 0.021 Uiso 1 1 calc R . .
C17 C 0.8194(3) 0.2521(7) 0.6044(3) 0.0189(13) Uani 1 1 d . . .
H17 H 0.7960 0.2985 0.5625 0.023 Uiso 1 1 calc R . .
C18 C 0.6677(3) 0.0782(7) 0.7590(3) 0.0145(12) Uani 1 1 d . . .
C19 C 0.6303(3) -0.0231(7) 0.7204(3) 0.0161(12) Uani 1 1 d . . .
H19 H 0.6573 -0.1028 0.7069 0.019 Uiso 1 1 calc R . .
C21 C 0.5252(3) -0.1117(7) 0.6521(3) 0.0143(12) Uani 1 1 d . . .
C22 C 0.5691(3) -0.1967(7) 0.6039(3) 0.0153(12) Uani 1 1 d . . .
C23 C 0.6262(3) -0.1376(7) 0.5677(3) 0.0151(12) Uani 1 1 d . . .
H23 H 0.6407 -0.0435 0.5774 0.018 Uiso 1 1 calc R . .
C24 C 0.6617(3) -0.2159(7) 0.5177(3) 0.0215(14) Uani 1 1 d . . .
H24 H 0.7006 -0.1758 0.4928 0.026 Uiso 1 1 calc R . .
C25 C 0.6403(3) -0.3524(7) 0.5043(3) 0.0201(14) Uani 1 1 d . . .
C26 C 0.5849(3) -0.4143(7) 0.5405(3) 0.0181(13) Uani 1 1 d . . .
H26 H 0.5723 -0.5098 0.5324 0.022 Uiso 1 1 calc R . .
C27 C 0.5484(3) -0.3353(7) 0.5884(3) 0.0204(14) Uani 1 1 d . . .
H27 H 0.5083 -0.3753 0.6115 0.024 Uiso 1 1 calc R . .
C29 C 0.4435(3) -0.1357(6) 0.6428(3) 0.0140(12) Uani 1 1 d . . .
C30 C 0.4063(3) -0.1414(7) 0.5721(3) 0.0174(13) Uani 1 1 d . . .
H30 H 0.4327 -0.1272 0.5302 0.021 Uiso 1 1 calc R . .
C31 C 0.3298(3) -0.1681(7) 0.5643(3) 0.0225(14) Uani 1 1 d . . .
H31 H 0.3032 -0.1681 0.5169 0.027 Uiso 1 1 calc R . .
C32 C 0.2931(3) -0.1945(8) 0.6255(3) 0.0240(14) Uani 1 1 d . . .
C33 C 0.3298(3) -0.1941(8) 0.6957(3) 0.0227(14) Uani 1 1 d . . .
H33 H 0.3035 -0.2151 0.7371 0.027 Uiso 1 1 calc R . .
C34 C 0.4053(3) -0.1627(7) 0.7047(3) 0.0197(13) Uani 1 1 d . . .
H34 H 0.4310 -0.1594 0.7525 0.024 Uiso 1 1 calc R . .
N1 N 0.5530(3) -0.0176(6) 0.6988(2) 0.0140(10) Uani 1 1 d . . .
S1 S 0.62334(8) 0.23805(16) 0.77741(7) 0.0134(3) Uani 1 1 d . . .
S2 S 0.76264(8) 0.05730(18) 0.79119(8) 0.0174(3) Uani 1 1 d . . .
Cl1 Cl 0.54750(9) 0.25132(18) 0.61124(8) 0.0231(3) Uani 1 1 d . . .
Cl2 Cl 0.19833(9) -0.2325(2) 0.61558(10) 0.0381(5) Uani 1 1 d . . .
Cl3 Cl 0.68282(10) -0.4502(2) 0.43925(10) 0.0338(4) Uani 1 1 d . . .
Re1 Re 0.495176(12) 0.18224(3) 0.726672(12) 0.01379(7) Uani 1 1 d . . .
O1 O 0.4338(3) 0.4729(6) 0.7558(3) 0.0368(13) Uani 1 1 d . . .
O2 O 0.4439(2) 0.0743(6) 0.8709(2) 0.0291(12) Uani 1 1 d . . .
O3 O 0.3350(2) 0.1372(5) 0.6560(3) 0.0290(11) Uani 1 1 d . . .

loop_
_atom_site_aniso_label
_atom_site_aniso_U_11
_atom_site_aniso_U_22
_atom_site_aniso_U_33
_atom_site_aniso_U_23
_atom_site_aniso_U_13
_atom_site_aniso_U_12
C1 0.016(3) 0.022(4) 0.025(3) 0.000(3) -0.006(2) 0.004(3)
C2 0.010(3) 0.024(4) 0.021(3) -0.005(3) 0.000(2) 0.003(3)
C3 0.022(3) 0.023(4) 0.020(3) -0.003(3) 0.000(3) 0.002(3)
C4 0.027(3) 0.045(5) 0.013(3) -0.004(3) 0.006(3) -0.004(3)
C5 0.014(3) 0.038(4) 0.011(3) 0.004(3) 0.002(2) -0.004(3)
C6 0.021(3) 0.030(4) 0.016(3) 0.004(3) 0.003(2) -0.008(3)
C7 0.020(3) 0.018(3) 0.017(3) 0.000(3) 0.002(2) -0.004(3)
C8 0.006(2) 0.023(4) 0.016(3) 0.002(2) -0.002(2) -0.002(2)
C9 0.020(3) 0.019(3) 0.020(3) 0.003(3) 0.000(2) -0.003(3)
C10 0.020(3) 0.023(4) 0.021(3) -0.007(3) 0.002(2) 0.000(3)
C11 0.017(3) 0.030(4) 0.025(3) 0.006(3) 0.006(3) -0.002(3)
C12 0.022(3) 0.022(4) 0.017(3) -0.003(3) 0.002(2) 0.000(3)
C13 0.014(3) 0.020(4) 0.021(3) -0.004(3) 0.001(2) 0.000(3)
C14 0.014(3) 0.021(3) 0.019(3) -0.004(3) -0.003(2) -0.002(3)
C15 0.013(3) 0.012(3) 0.016(3) -0.002(2) 0.005(2) 0.001(2)
C16 0.014(3) 0.022(4) 0.015(3) -0.003(3) -0.003(2) -0.002(3)
C17 0.021(3) 0.018(3) 0.018(3) 0.002(3) 0.002(2) -0.002(3)
C18 0.008(2) 0.020(3) 0.015(3) 0.002(2) 0.002(2) 0.005(2)
C19 0.016(3) 0.020(3) 0.012(3) 0.006(2) 0.003(2) 0.001(2)
C21 0.015(3) 0.019(3) 0.009(2) 0.002(2) 0.002(2) -0.005(2)
C22 0.014(3) 0.019(3) 0.012(3) -0.001(2) -0.003(2) 0.000(3)
C23 0.013(3) 0.017(3) 0.015(3) 0.002(2) 0.000(2) -0.009(2)
C24 0.012(3) 0.029(4) 0.023(3) 0.002(3) 0.000(2) -0.001(3)
C25 0.018(3) 0.024(4) 0.018(3) -0.008(3) -0.004(2) -0.001(3)
C26 0.022(3) 0.015(3) 0.018(3) 0.004(2) 0.002(2) -0.004(3)
C27 0.017(3) 0.032(4) 0.012(3) 0.006(3) 0.003(2) -0.005(3)
C29 0.011(3) 0.015(3) 0.016(3) -0.002(2) -0.001(2) -0.009(2)
C30 0.022(3) 0.018(3) 0.012(3) -0.005(2) 0.001(2) -0.003(3)
C31 0.021(3) 0.023(4) 0.021(3) -0.003(3) -0.009(2) -0.006(3)
C32 0.017(3) 0.032(4) 0.025(3) 0.001(3) 0.006(2) -0.012(3)
C33 0.015(3) 0.032(4) 0.021(3) 0.002(3) 0.002(2) -0.005(3)
C34 0.023(3) 0.023(4) 0.012(3) -0.003(3) -0.001(2) -0.001(3)
N1 0.013(2) 0.021(3) 0.008(2) 0.001(2) 0.0004(18) -0.001(2)
S1 0.0144(7) 0.0152(8) 0.0106(6) 0.0001(5) 0.0008(5) -0.0002(6)
S2 0.0138(7) 0.0235(9) 0.0149(7) 0.0017(6) 0.0012(5) 0.0011(6)
Cl1 0.0288(8) 0.0254(9) 0.0151(7) 0.0054(6) 0.0017(6) -0.0020(7)
Cl2 0.0161(7) 0.0656(15) 0.0318(9) 0.0038(9) -0.0016(7) -0.0152(8)
Cl3 0.0326(9) 0.0325(11) 0.0382(9) -0.0162(8) 0.0128(8) 0.0012(8)
Re1 0.01200(11) 0.01607(12) 0.01307(11) 0.00026(10) 0.00002(7) 0.00045(11)
O1 0.025(3) 0.029(3) 0.056(3) -0.011(3) -0.002(2) 0.007(2)
O2 0.021(2) 0.044(3) 0.024(2) 0.002(2) 0.0118(19) 0.000(2)
O3 0.015(2) 0.032(3) 0.037(3) -0.001(2) -0.012(2) -0.001(2)

loop_
_atom_type_symbol
_atom_type_description
_atom_type_scat_dispersion_real
_atom_type_scat_dispersion_imag
_atom_type_scat_source
C C 0.0033 0.0016 'International Tables Vol C Tables 4.2.6.8 and 6.1.1.4'
H H 0.0000 0.0000 'International Tables Vol C Tables 4.2.6.8 and 6.1.1.4'
N N 0.0061 0.0033 'International Tables Vol C Tables 4.2.6.8 and 6.1.1.4'
S S 0.1246 0.1234 'International Tables Vol C Tables 4.2.6.8 and 6.1.1.4'
Cl Cl 0.1484 0.1585 'International Tables Vol C Tables 4.2.6.8 and 6.1.1.4'
Re Re -1.0185 7.2310 'International Tables Vol C Tables 4.2.6.8 and 6.1.1.4'
O O 0.0106 0.0060 'International Tables Vol C Tables 4.2.6.8 and 6.1.1.4'

loop_
_geom_angle_atom_site_label_1
_geom_angle_atom_site_label_2
_geom_angle_atom_site_label_3
_geom_angle
_geom_angle_site_symmetry_1
_geom_angle_site_symmetry_3
_geom_angle_publ_flag
O1 C1 Re1 178.9(6) . . ?
O2 C2 Re1 179.4(6) . . ?
O3 C3 Re1 173.3(6) . . ?
C5 C4 H4A 109.5 . . ?
C5 C4 H4B 109.5 . . ?
H4A C4 H4B 109.5 . . ?
C5 C4 H4C 109.5 . . ?
H4A C4 H4C 109.5 . . ?
H4B C4 H4C 109.5 . . ?
C10 C5 C6 118.1(5) . . ?
C10 C5 C4 121.0(6) . . ?
C6 C5 C4 120.8(6) . . ?
C5 C6 C7 121.5(6) . . ?
C5 C6 H6 119.2 . . ?
C7 C6 H6 119.2 . . ?
C8 C7 C6 118.6(6) . . ?
C8 C7 H7 120.7 . . ?
C6 C7 H7 120.7 . . ?
C9 C8 C7 121.4(5) . . ?
C9 C8 S1 116.6(5) . . ?
C7 C8 S1 121.9(5) . . ?
C8 C9 C10 118.0(6) . . ?
C8 C9 H9 121.0 . . ?
C10 C9 H9 121.0 . . ?
C5 C10 C9 122.3(6) . . ?
C5 C10 H10 118.8 . . ?
C9 C10 H10 118.8 . . ?
C12 C11 H11A 109.5 . . ?
C12 C11 H11B 109.5 . . ?
H11A C11 H11B 109.5 . . ?
C12 C11 H11C 109.5 . . ?
H11A C11 H11C 109.5 . . ?
H11B C11 H11C 109.5 . . ?
C17 C12 C13 118.6(6) . . ?
C17 C12 C11 121.0(6) . . ?
C13 C12 C11 120.3(6) . . ?
C14 C13 C12 120.6(5) . . ?
C14 C13 H13 119.7 . . ?
C12 C13 H13 119.7 . . ?
C13 C14 C15 121.1(6) . . ?
C13 C14 H14 119.5 . . ?
C15 C14 H14 119.5 . . ?
C14 C15 C16 118.9(5) . . ?
C14 C15 S2 115.7(5) . . ?
C16 C15 S2 125.4(4) . . ?
C15 C16 C17 119.8(5) . . ?
C15 C16 H16 120.1 . . ?
C17 C16 H16 120.1 . . ?
C12 C17 C16 120.9(6) . . ?
C12 C17 H17 119.5 . . ?
C16 C17 H17 119.5 . . ?
C19 C18 S2 121.0(5) . . ?
C19 C18 S1 120.7(4) . . ?
S2 C18 S1 118.3(4) . . ?
C18 C19 N1 123.6(6) . . ?
C18 C19 H19 118.2 . . ?
N1 C19 H19 118.2 . . ?
N1 C21 C22 125.0(5) . . ?
N1 C21 C29 119.8(5) . . ?
C22 C21 C29 115.2(5) . . ?
C23 C22 C27 118.9(5) . . ?
C23 C22 C21 121.2(6) . . ?
C27 C22 C21 119.6(5) . . ?
C24 C23 C22 120.1(6) . . ?
C24 C23 H23 120.0 . . ?
C22 C23 H23 120.0 . . ?
C25 C24 C23 119.4(6) . . ?
C25 C24 H24 120.3 . . ?
C23 C24 H24 120.3 . . ?
C24 C25 C26 121.6(6) . . ?
C24 C25 Cl3 119.7(5) . . ?
C26 C25 Cl3 118.6(5) . . ?
C27 C26 C25 118.7(6) . . ?
C27 C26 H26 120.6 . . ?
C25 C26 H26 120.6 . . ?
C26 C27 C22 121.2(6) . . ?
C26 C27 H27 119.4 . . ?
C22 C27 H27 119.4 . . ?
C30 C29 C34 120.6(5) . . ?
C30 C29 C21 119.8(5) . . ?
C34 C29 C21 119.4(5) . . ?
C31 C30 C29 119.0(5) . . ?
C31 C30 H30 120.5 . . ?
C29 C30 H30 120.5 . . ?
C32 C31 C30 119.7(5) . . ?
C32 C31 H31 120.2 . . ?
C30 C31 H31 120.2 . . ?
C31 C32 C33 121.9(6) . . ?
C31 C32 Cl2 119.7(5) . . ?
C33 C32 Cl2 118.4(5) . . ?
C34 C33 C32 119.1(6) . . ?
C34 C33 H33 120.4 . . ?
C32 C33 H33 120.4 . . ?
C33 C34 C29 119.6(5) . . ?
C33 C34 H34 120.2 . . ?
C29 C34 H34 120.2 . . ?
C21 N1 C19 117.7(5) . . ?
C21 N1 Re1 125.0(4) . . ?
C19 N1 Re1 115.5(4) . . ?
C18 S1 C8 101.9(3) . . ?
C18 S1 Re1 99.4(2) . . ?
C8 S1 Re1 112.32(18) . . ?
C18 S2 C15 103.0(3) . . ?
C1 Re1 C2 90.5(3) . . ?
C1 Re1 C3 84.9(3) . . ?
C2 Re1 C3 88.7(3) . . ?
C1 Re1 N1 172.3(2) . . ?
C2 Re1 N1 95.4(2) . . ?
C3 Re1 N1 100.2(2) . . ?
C1 Re1 S1 94.07(19) . . ?
C2 Re1 S1 95.42(18) . . ?
C3 Re1 S1 175.8(2) . . ?
N1 Re1 S1 80.42(12) . . ?
C1 Re1 Cl1 94.5(2) . . ?
C2 Re1 Cl1 174.08(19) . . ?
C3 Re1 Cl1 94.87(19) . . ?
N1 Re1 Cl1 79.30(12) . . ?
S1 Re1 Cl1 81.14(5) . . ?

loop_
_geom_bond_atom_site_label_1
_geom_bond_atom_site_label_2
_geom_bond_distance
_geom_bond_site_symmetry_2
_geom_bond_publ_flag
C1 O1 1.156(8) . ?
C1 Re1 1.904(7) . ?
C2 O2 1.143(7) . ?
C2 Re1 1.912(6) . ?
C3 O3 1.150(7) . ?
C3 Re1 1.933(6) . ?
C4 C5 1.502(8) . ?
C4 H4A 0.9800 . ?
C4 H4B 0.9800 . ?
C4 H4C 0.9800 . ?
C5 C10 1.371(9) . ?
C5 C6 1.388(9) . ?
C6 C7 1.389(8) . ?
C6 H6 0.9500 . ?
C7 C8 1.386(9) . ?
C7 H7 0.9500 . ?
C8 C9 1.385(9) . ?
C8 S1 1.803(6) . ?
C9 C10 1.396(8) . ?
C9 H9 0.9500 . ?
C10 H10 0.9500 . ?
C11 C12 1.518(8) . ?
C11 H11A 0.9800 . ?
C11 H11B 0.9800 . ?
C11 H11C 0.9800 . ?
C12 C17 1.386(8) . ?
C12 C13 1.400(8) . ?
C13 C14 1.385(8) . ?
C13 H13 0.9500 . ?
C14 C15 1.389(8) . ?
C14 H14 0.9500 . ?
C15 C16 1.396(8) . ?
C15 S2 1.771(6) . ?
C16 C17 1.408(8) . ?
C16 H16 0.9500 . ?
C17 H17 0.9500 . ?
C18 C19 1.343(9) . ?
C18 S2 1.767(6) . ?
C18 S1 1.772(6) . ?
C19 N1 1.412(7) . ?
C19 H19 0.9500 . ?
C21 N1 1.308(7) . ?
C21 C22 1.482(8) . ?
C21 C29 1.483(7) . ?
C22 C23 1.393(8) . ?
C22 C27 1.401(9) . ?
C23 C24 1.385(9) . ?
C23 H23 0.9500 . ?
C24 C25 1.378(9) . ?
C24 H24 0.9500 . ?
C25 C26 1.382(8) . ?
C25 Cl3 1.746(6) . ?
C26 C27 1.370(9) . ?
C26 H26 0.9500 . ?
C27 H27 0.9500 . ?
C29 C30 1.400(8) . ?
C29 C34 1.402(8) . ?
C30 C31 1.395(8) . ?
C30 H30 0.9500 . ?
C31 C32 1.376(8) . ?
C31 H31 0.9500 . ?
C32 C33 1.388(8) . ?
C32 Cl2 1.737(6) . ?
C33 C34 1.387(8) . ?
C33 H33 0.9500 . ?
C34 H34 0.9500 . ?
N1 Re1 2.259(5) . ?
S1 Re1 2.4640(14) . ?
Cl1 Re1 2.4803(15) . ?
